data_4500932
loop_
_publ_author_name
'Thu\'ery, Pierre'

_publ_section_title
;
 Uranyl--Alkali Metal Ion Heterometallic Complexes with Cucurbit[6]uril
 and a Sulfonated Catechol
;
_journal_issue 7
_journal_name_full 'Crystal Growth &amp; Design'
_journal_page_first 3282
_journal_paper_doi 10.1021/cg2005375
_journal_volume 11
_journal_year 2011
_chemical_formula_sum 'C36 H58 N29 Na3 O43 U2'
_chemical_formula_weight 2130.14
_space_group_IT_number 62
_symmetry_cell_setting orthorhombic
_symmetry_space_group_name_Hall '-P 2ac 2n'
_symmetry_space_group_name_H-M 'P n m a'
_atom_sites_solution_hydrogens geom
_atom_sites_solution_primary direct
_atom_sites_solution_secondary difmap
_audit_creation_method SHELXL-97
_cell_angle_alpha 90.00
_cell_angle_beta 90.00
_cell_angle_gamma 90.00
_cell_formula_units_Z 4
_cell_length_a 26.9173(3)
_cell_length_b 22.1300(2)
_cell_length_c 11.38810(10)
_cell_measurement_reflns_used 193465
_cell_measurement_temperature 150(2)
_cell_measurement_theta_max 30.51
_cell_measurement_theta_min 3.15
_cell_volume 6783.66(11)
_computing_cell_refinement 'HKL2000 (Otwinowski & Minor, 1997)'
_computing_data_collection 'COLLECT (Nonius, 1998)'
_computing_data_reduction 'HKL2000 (Otwinowski & Minor, 1997)'
_computing_molecular_graphics 'SHELXTL (Sheldrick, 2008)'
_computing_publication_material 'SHELXTL (Sheldrick, 2008); PLATON (Spek, 2003)'
_computing_structure_refinement 'SHELXL-97 (Sheldrick, 2008)'
_computing_structure_solution 'SHELXS-97 (Sheldrick, 2008)'
_diffrn_ambient_temperature 150(2)
_diffrn_measured_fraction_theta_full 0.996
_diffrn_measured_fraction_theta_max 0.996
_diffrn_measurement_device_type 'Nonius Kappa-CCD area-detector diffractometer'
_diffrn_measurement_method 'two \f and four \w scans with 1\% steps (786 frames)'
_diffrn_radiation_monochromator graphite
_diffrn_radiation_source 'fine-focus sealed tube'
_diffrn_radiation_type MoK\a
_diffrn_radiation_wavelength 0.71073
_diffrn_reflns_av_R_equivalents 0.0253
_diffrn_reflns_av_sigmaI/netI 0.0337
_diffrn_reflns_limit_h_max 38
_diffrn_reflns_limit_h_min -38
_diffrn_reflns_limit_k_max 31
_diffrn_reflns_limit_k_min -31
_diffrn_reflns_limit_l_max 16
_diffrn_reflns_limit_l_min -16
_diffrn_reflns_number 193465
_diffrn_reflns_theta_full 30.51
_diffrn_reflns_theta_max 30.51
_diffrn_reflns_theta_min 3.15
_diffrn_standards_decay_% 0
_diffrn_standards_interval_time 0
_diffrn_standards_number 0
_exptl_absorpt_coefficient_mu 4.916
_exptl_absorpt_correction_T_max 0.675
_exptl_absorpt_correction_T_min 0.534
_exptl_absorpt_correction_type multi-scan
_exptl_absorpt_process_details 'SCALEPACK (Otwinowski & Minor, 1997)'
_exptl_crystal_colour 'translucent light yellow'
_exptl_crystal_density_diffrn 2.086
_exptl_crystal_density_method 'not measured'
_exptl_crystal_description irregular
_exptl_crystal_F_000 4152
_exptl_crystal_size_max 0.14
_exptl_crystal_size_mid 0.12
_exptl_crystal_size_min 0.08
_refine_diff_density_max 2.780
_refine_diff_density_min -2.818
_refine_diff_density_rms 0.146
_refine_ls_extinction_method none
_refine_ls_goodness_of_fit_ref 1.053
_refine_ls_hydrogen_treatment constr
_refine_ls_matrix_type full
_refine_ls_number_parameters 566
_refine_ls_number_reflns 10564
_refine_ls_number_restraints 63
_refine_ls_restrained_S_all 1.085
_refine_ls_R_factor_all 0.0512
_refine_ls_R_factor_gt 0.0339
_refine_ls_shift/su_max 0.000
_refine_ls_shift/su_mean 0.000
_refine_ls_structure_factor_coef Fsqd
_refine_ls_weighting_details 'calc w=1/[\s^2^(Fo^2^)+(0.0608P)^2^+2.4175P] where P=(Fo^2^+2Fc^2^)/3'
_refine_ls_weighting_scheme calc
_refine_ls_wR_factor_gt 0.0971
_refine_ls_wR_factor_ref 0.1033
_reflns_number_gt 7859
_reflns_number_total 10564
_reflns_threshold_expression >2sigma(I)
_cod_data_source_file cg2005375_si_002.cif
_cod_data_source_block 1
_cod_database_code 4500932

loop_
_symmetry_equiv_pos_as_xyz
'x, y, z'
'-x+1/2, -y, z+1/2'
'-x, y+1/2, -z'
'x+1/2, -y+1/2, -z+1/2'
'-x, -y, -z'
'x-1/2, y, -z-1/2'
'x, -y-1/2, z'
'-x-1/2, y-1/2, z-1/2'

loop_
_atom_site_label
_atom_site_type_symbol
_atom_site_fract_x
_atom_site_fract_y
_atom_site_fract_z
_atom_site_U_iso_or_equiv
_atom_site_adp_type
_atom_site_occupancy
_atom_site_symmetry_multiplicity
_atom_site_calc_flag
_atom_site_refinement_flags
_atom_site_disorder_group
U U 0.495658(5) 0.010748(7) 0.166702(12) 0.02178(5) Uani 1 1 d . .
Na1 Na 0.29263(8) 0.16550(9) 0.14109(17) 0.0345(5) Uani 0.797(3) 1 d PU 1
Na2 Na 0.20192(10) 0.2500 -0.0995(2) 0.0351(6) Uani 0.797(3) 2 d SPU 1
Na3 Na 0.2979(3) 0.1689(4) -0.0947(8) 0.0419(18) Uani 0.203(3) 1 d PU 2
Na4 Na 0.1971(4) 0.2500 0.1484(8) 0.0242(18) Uani 0.203(3) 2 d SPU 2
O1 O 0.55972(11) -0.00488(14) 0.1843(2) 0.0333(6) Uani 1 1 d . .
O2 O 0.43060(10) 0.02601(13) 0.1550(2) 0.0290(6) Uani 1 1 d . .
O3 O 0.49337(8) -0.05668(12) 0.0133(2) 0.0236(5) Uani 1 1 d . .
H3 H 0.5073 -0.0881 0.0071 0.028 Uiso 1 1 d R .
O4 O 0.52235(12) 0.12084(14) 0.1799(2) 0.0363(6) Uani 1 1 d . .
O5 O 0.50212(10) 0.08024(18) 0.3451(3) 0.0366(7) Uani 1 1 d . .
O6 O 0.53663(10) 0.16983(12) 0.3429(2) 0.0321(6) Uani 1 1 d . .
O7 O 0.46932(12) -0.03243(14) 0.3682(2) 0.0412(7) Uani 1 1 d . .
O8 O 0.47562(12) -0.09712(13) 0.2284(3) 0.0407(7) Uani 1 1 d . .
O9 O 0.44462(11) -0.12542(14) 0.3950(3) 0.0451(7) Uani 1 1 d . .
O10 O 0.32765(18) 0.2500 0.0367(4) 0.0543(12) Uani 1 2 d S .
H10A H 0.3593 0.2500 0.0527 0.065 Uiso 1 2 d SR .
H10B H 0.3279 0.2500 -0.0369 0.065 Uiso 1 2 d SR .
O11A O 0.2531(2) 0.2500 0.2555(6) 0.0581(19) Uani 0.797(3) 2 d SPU .
H11A H 0.2200 0.2500 0.2804 0.070 Uiso 1 2 d SR .
H11B H 0.2681 0.2500 0.3310 0.070 Uiso 1 2 d SR .
O11B O 0.2789(10) 0.2500 0.249(3) 0.059(3) Uani 0.203(3) 2 d SPU .
O12 O 0.23036(12) 0.15569(14) -0.0003(3) 0.0509(9) Uani 1 1 d . .
H12A H 0.2005 0.1401 0.0217 0.061 Uiso 1 1 d R .
H12B H 0.2450 0.1304 -0.0441 0.061 Uiso 1 1 d R .
O13 O 0.33986(11) 0.09896(14) 0.0152(3) 0.0483(8) Uani 1 1 d . .
H13A H 0.3687 0.1059 0.0170 0.058 Uiso 1 1 d R .
H13B H 0.3380 0.1118 -0.0671 0.058 Uiso 1 1 d R .
O14 O 0.1377(2) 0.2500 0.0405(5) 0.0677(15) Uani 1 2 d S .
H14 H 0.1198 0.2762 0.0186 0.081 Uiso 1 1 d R .
O15A O 0.2840(3) 0.2500 -0.2174(8) 0.076(2) Uani 0.797(3) 2 d SPU .
O15B O 0.2573(12) 0.2500 -0.226(4) 0.076(4) Uani 0.203(3) 2 d SPU .
O16 O 0.36363(10) 0.17026(12) 0.2614(2) 0.0364(7) Uani 1 1 d . .
O17 O 0.37349(11) 0.17072(14) 0.7826(2) 0.0411(7) Uani 1 1 d . .
O18 O 0.26305(10) 0.08565(13) 0.2539(2) 0.0320(6) Uani 1 1 d . .
O19 O 0.26923(10) 0.09195(13) 0.7918(2) 0.0340(6) Uani 1 1 d . .
O20 O 0.15407(10) 0.17150(12) 0.2642(2) 0.0304(6) Uani 1 1 d . .
O21 O 0.16248(10) 0.17301(12) 0.7929(2) 0.0321(6) Uani 1 1 d . .
O22 O 0.43825(18) 0.1464(2) -0.0121(4) 0.0305(7) Uani 0.50 1 d PDU .
O23 O 0.43047(15) 0.2500 0.0643(4) 0.0458(7) Uani 1 2 d SDU .
O24 O 0.48274(19) 0.2178(3) -0.0666(5) 0.0409(8) Uani 0.50 1 d PDU .
O25 O 0.13562(11) 0.09941(14) 0.0671(3) 0.0446(7) Uani 1 1 d . .
H25A H 0.1285 0.1318 0.1305 0.053 Uiso 1 1 d R .
H25B H 0.1285 0.1022 -0.0009 0.053 Uiso 1 1 d R .
N1 N 0.52075(11) 0.12512(14) 0.2912(3) 0.0281(6) Uani 1 1 d . .
N2 N 0.46247(12) -0.08582(17) 0.3335(3) 0.0332(7) Uani 1 1 d . .
N3 N 0.41842(10) 0.19518(13) 0.4088(3) 0.0246(6) Uani 1 1 d . .
N4 N 0.38103(11) 0.10594(14) 0.4140(3) 0.0271(6) Uani 1 1 d . .
N5 N 0.38633(11) 0.10557(14) 0.6276(3) 0.0279(6) Uani 1 1 d . .
N6 N 0.42261(11) 0.19521(14) 0.6230(3) 0.0282(7) Uani 1 1 d . .
N7 N 0.30539(10) 0.04642(13) 0.4132(3) 0.0268(6) Uani 1 1 d . .
N8 N 0.22347(10) 0.05095(13) 0.4192(3) 0.0263(6) Uani 1 1 d . .
N9 N 0.22573(10) 0.05268(14) 0.6345(3) 0.0253(6) Uani 1 1 d . .
N10 N 0.30772(10) 0.05160(15) 0.6272(3) 0.0275(6) Uani 1 1 d . .
N11 N 0.14661(10) 0.10801(13) 0.4242(3) 0.0236(6) Uani 1 1 d . .
N12 N 0.10703(10) 0.19548(13) 0.4264(3) 0.0224(6) Uani 1 1 d . .
N13 N 0.10868(10) 0.19517(14) 0.6404(2) 0.0228(6) Uani 1 1 d . .
N14 N 0.14835(11) 0.10793(14) 0.6379(3) 0.0256(6) Uani 1 1 d . .
N15 N 0.4498(2) 0.2021(3) 0.0017(5) 0.0381(8) Uani 0.50 1 d PDU .
C1 C 0.38514(13) 0.15840(17) 0.3519(3) 0.0259(7) Uani 1 1 d . .
C2 C 0.43884(12) 0.16703(15) 0.5137(3) 0.0222(7) Uani 1 1 d . .
H2 H 0.4751 0.1633 0.5097 0.027 Uiso 1 1 calc R .
C3 C 0.41304(12) 0.10480(16) 0.5169(3) 0.0262(7) Uani 1 1 d . .
H3A H 0.4371 0.0716 0.5134 0.031 Uiso 1 1 calc R .
C4 C 0.39205(13) 0.15830(18) 0.6873(3) 0.0286(8) Uani 1 1 d . .
C5 C 0.43717(19) 0.2500 0.3561(4) 0.0244(10) Uani 1 2 d S .
H5A H 0.4731 0.2500 0.3619 0.029 Uiso 1 2 calc SR .
H5B H 0.4286 0.2500 0.2734 0.029 Uiso 1 2 calc SR .
C6 C 0.44406(19) 0.2500 0.6696(4) 0.0260(10) Uani 1 2 d S .
H6A H 0.4400 0.2500 0.7543 0.031 Uiso 1 2 calc SR .
H6B H 0.4794 0.2500 0.6531 0.031 Uiso 1 2 calc SR .
C7 C 0.35506(13) 0.05424(18) 0.3683(3) 0.0286(8) Uani 1 1 d . .
H7A H 0.3742 0.0183 0.3863 0.034 Uiso 1 1 calc R .
H7B H 0.3534 0.0578 0.2835 0.034 Uiso 1 1 calc R .
C8 C 0.35805(13) 0.05506(18) 0.6718(3) 0.0289(8) Uani 1 1 d . .
H8A H 0.3568 0.0577 0.7568 0.035 Uiso 1 1 calc R .
H8B H 0.3753 0.0180 0.6518 0.035 Uiso 1 1 calc R .
C9 C 0.26363(13) 0.06404(15) 0.3527(3) 0.0241(7) Uani 1 1 d . .
C10 C 0.29359(13) 0.01790(15) 0.5230(3) 0.0258(7) Uani 1 1 d . .
H10 H 0.3062 -0.0236 0.5258 0.031 Uiso 1 1 calc R .
C11 C 0.23624(13) 0.01920(16) 0.5273(3) 0.0239(7) Uani 1 1 d . .
H11 H 0.2221 -0.0216 0.5295 0.029 Uiso 1 1 calc R .
C12 C 0.26715(13) 0.06824(17) 0.6939(3) 0.0271(8) Uani 1 1 d . .
C13 C 0.17288(12) 0.05670(16) 0.3773(3) 0.0252(7) Uani 1 1 d . .
H13C H 0.1734 0.0598 0.2923 0.030 Uiso 1 1 calc R .
H13D H 0.1548 0.0202 0.3975 0.030 Uiso 1 1 calc R .
C14 C 0.17652(13) 0.05817(17) 0.6833(3) 0.0261(7) Uani 1 1 d . .
H14A H 0.1584 0.0211 0.6681 0.031 Uiso 1 1 calc R .
H14B H 0.1793 0.0626 0.7678 0.031 Uiso 1 1 calc R .
C15 C 0.13740(13) 0.15999(16) 0.3622(3) 0.0232(7) Uani 1 1 d . .
C16 C 0.11849(12) 0.10545(15) 0.5330(3) 0.0221(7) Uani 1 1 d . .
H16 H 0.0953 0.0713 0.5341 0.027 Uiso 1 1 calc R .
C17 C 0.09078(12) 0.16726(15) 0.5348(3) 0.0216(7) Uani 1 1 d . .
H17 H 0.0547 0.1619 0.5366 0.026 Uiso 1 1 calc R .
C18 C 0.14213(13) 0.16075(17) 0.6996(3) 0.0252(7) Uani 1 1 d . .
C19 C 0.08445(17) 0.2500 0.3805(4) 0.0227(10) Uani 1 2 d S .
H19A H 0.0494 0.2500 0.3999 0.027 Uiso 1 2 calc SR .
H19B H 0.0874 0.2500 0.2956 0.027 Uiso 1 2 calc SR .
C20 C 0.08805(18) 0.2500 0.6898(5) 0.0252(10) Uani 1 2 d S .
H20A H 0.0938 0.2500 0.7738 0.030 Uiso 1 2 calc SR .
H20B H 0.0524 0.2500 0.6772 0.030 Uiso 1 2 calc SR .

loop_
_atom_site_aniso_label
_atom_site_aniso_U_11
_atom_site_aniso_U_22
_atom_site_aniso_U_33
_atom_site_aniso_U_23
_atom_site_aniso_U_13
_atom_site_aniso_U_12
U 0.01800(7) 0.02527(9) 0.02208(8) 0.00106(5) 0.00018(4) -0.00246(4)
Na1 0.0388(11) 0.0335(11) 0.0312(11) 0.0047(8) -0.0102(8) -0.0102(8)
Na2 0.0391(14) 0.0335(15) 0.0325(15) 0.000 -0.0097(12) 0.000
Na3 0.038(3) 0.046(4) 0.042(4) 0.002(3) 0.001(3) -0.012(3)
Na4 0.029(4) 0.022(4) 0.022(4) 0.000 -0.004(3) 0.000
O1 0.0243(14) 0.0399(16) 0.0357(16) 0.0022(12) -0.0088(11) -0.0006(11)
O2 0.0194(12) 0.0328(15) 0.0347(15) -0.0007(11) 0.0010(10) 0.0000(11)
O3 0.0225(11) 0.0209(12) 0.0274(14) 0.0017(11) 0.0001(9) 0.0012(9)
O4 0.0471(17) 0.0354(16) 0.0264(15) 0.0002(12) 0.0007(12) -0.0114(14)
O5 0.0443(18) 0.0357(19) 0.0297(16) -0.0013(13) 0.0074(11) -0.0106(12)
O6 0.0309(14) 0.0299(14) 0.0355(15) -0.0059(12) 0.0022(11) -0.0025(11)
O7 0.061(2) 0.0373(16) 0.0257(14) 0.0014(13) 0.0015(13) -0.0144(15)
O8 0.0561(18) 0.0335(16) 0.0325(17) 0.0040(13) 0.0071(14) -0.0085(14)
O9 0.0554(18) 0.0471(18) 0.0329(16) 0.0126(14) -0.0017(14) -0.0154(15)
O10 0.055(3) 0.042(3) 0.066(3) 0.000 -0.009(2) 0.000
O11A 0.047(4) 0.085(5) 0.042(3) 0.000 0.004(4) 0.000
O11B 0.049(7) 0.088(7) 0.041(6) 0.000 0.001(7) 0.000
O12 0.0325(15) 0.0432(17) 0.077(3) 0.0068(17) -0.0012(15) 0.0008(13)
O13 0.0372(16) 0.0478(18) 0.060(2) 0.0102(16) 0.0003(14) -0.0106(14)
O14 0.066(3) 0.044(3) 0.093(4) 0.000 0.012(3) 0.000
O15A 0.056(5) 0.082(5) 0.089(5) 0.000 0.024(5) 0.000
O15B 0.056(7) 0.082(6) 0.089(7) 0.000 0.021(8) 0.000
O16 0.0418(15) 0.0417(17) 0.0255(14) 0.0032(13) -0.0108(12) -0.0145(13)
O17 0.0456(17) 0.055(2) 0.0225(14) -0.0012(14) 0.0024(12) -0.0182(14)
O18 0.0349(13) 0.0336(15) 0.0274(15) -0.0002(12) 0.0002(11) -0.0023(12)
O19 0.0309(14) 0.0449(17) 0.0261(14) 0.0004(13) -0.0043(11) -0.0024(12)
O20 0.0386(14) 0.0309(14) 0.0216(13) 0.0014(11) 0.0052(11) 0.0049(11)
O21 0.0347(14) 0.0347(15) 0.0269(14) -0.0005(12) -0.0090(11) 0.0022(11)
O22 0.0215(15) 0.0315(16) 0.0386(18) 0.0015(12) -0.0031(13) 0.0050(11)
O23 0.0384(15) 0.0527(17) 0.0461(18) 0.000 0.0026(13) 0.000
O24 0.0312(15) 0.0469(17) 0.0445(19) 0.0037(13) 0.0010(14) 0.0022(12)
O25 0.0505(17) 0.0442(18) 0.0390(17) -0.0090(14) -0.0034(14) 0.0166(14)
N1 0.0249(14) 0.0291(17) 0.0304(17) -0.0010(14) 0.0040(13) -0.0010(13)
N2 0.0333(17) 0.040(2) 0.0265(17) 0.0063(15) -0.0032(13) -0.0072(15)
N3 0.0244(14) 0.0267(15) 0.0227(15) 0.0003(13) -0.0034(11) -0.0070(12)
N4 0.0285(15) 0.0240(16) 0.0287(16) -0.0026(13) -0.0026(12) -0.0045(12)
N5 0.0264(14) 0.0296(17) 0.0276(16) 0.0050(14) -0.0016(12) -0.0046(12)
N6 0.0297(15) 0.0304(17) 0.0246(16) 0.0004(13) 0.0007(12) -0.0061(13)
N7 0.0250(14) 0.0268(16) 0.0287(16) -0.0017(13) 0.0019(12) -0.0013(11)
N8 0.0221(13) 0.0255(15) 0.0313(17) 0.0057(13) 0.0003(12) -0.0006(11)
N9 0.0213(13) 0.0277(16) 0.0268(16) 0.0000(13) -0.0007(11) -0.0011(12)
N10 0.0212(13) 0.0357(18) 0.0257(15) 0.0037(14) -0.0035(12) -0.0028(12)
N11 0.0269(14) 0.0205(15) 0.0236(15) 0.0011(12) 0.0018(11) 0.0006(11)
N12 0.0224(13) 0.0227(14) 0.0221(14) 0.0026(12) -0.0012(11) 0.0022(11)
N13 0.0249(14) 0.0222(15) 0.0214(15) 0.0002(12) -0.0027(11) 0.0017(11)
N14 0.0252(14) 0.0283(16) 0.0233(15) 0.0021(13) -0.0049(11) 0.0026(12)
N15 0.0294(16) 0.0425(17) 0.0424(19) 0.0023(13) -0.0008(14) 0.0034(12)
C1 0.0226(16) 0.030(2) 0.0248(18) -0.0044(15) 0.0015(13) -0.0023(14)
C2 0.0185(14) 0.0252(17) 0.0228(17) 0.0007(14) -0.0008(12) -0.0002(12)
C3 0.0220(15) 0.0248(17) 0.032(2) 0.0036(15) 0.0005(14) 0.0011(12)
C4 0.0251(17) 0.038(2) 0.0231(18) 0.0062(16) -0.0026(13) -0.0051(15)
C5 0.028(2) 0.023(3) 0.022(2) 0.000 0.0020(18) 0.000
C6 0.028(2) 0.030(3) 0.020(2) 0.000 -0.0040(19) 0.000
C7 0.0245(16) 0.0271(19) 0.034(2) -0.0076(16) 0.0065(14) -0.0035(14)
C8 0.0221(16) 0.0292(19) 0.036(2) 0.0104(16) -0.0049(14) -0.0043(14)
C9 0.0296(17) 0.0149(16) 0.0278(19) -0.0055(14) -0.0008(14) -0.0014(13)
C10 0.0232(15) 0.0165(15) 0.038(2) 0.0037(14) -0.0010(15) 0.0015(12)
C11 0.0214(15) 0.0206(16) 0.0297(18) 0.0047(14) -0.0018(13) 0.0004(12)
C12 0.0258(17) 0.0240(19) 0.032(2) 0.0084(15) -0.0032(14) 0.0006(14)
C13 0.0265(16) 0.0219(17) 0.0273(18) -0.0039(15) -0.0041(14) 0.0026(13)
C14 0.0241(16) 0.0263(18) 0.0279(19) 0.0060(15) 0.0003(13) -0.0028(14)
C15 0.0222(15) 0.0236(18) 0.0237(18) -0.0006(14) -0.0028(13) -0.0014(13)
C16 0.0198(14) 0.0229(17) 0.0236(17) 0.0047(14) -0.0014(13) -0.0027(12)
C17 0.0166(13) 0.0252(17) 0.0230(16) 0.0018(13) -0.0037(12) -0.0050(12)
C18 0.0235(16) 0.0250(19) 0.0271(18) 0.0013(15) 0.0001(14) -0.0032(13)
C19 0.022(2) 0.019(2) 0.027(3) 0.000 -0.0069(19) 0.000
C20 0.022(2) 0.024(3) 0.029(3) 0.000 0.0020(19) 0.000

loop_
_atom_type_symbol
_atom_type_description
_atom_type_scat_dispersion_real
_atom_type_scat_dispersion_imag
_atom_type_scat_source
C C 0.0033 0.0016 'International Tables Vol C Tables 4.2.6.8 and 6.1.1.4'
H H 0.0000 0.0000 'International Tables Vol C Tables 4.2.6.8 and 6.1.1.4'
N N 0.0061 0.0033 'International Tables Vol C Tables 4.2.6.8 and 6.1.1.4'
O O 0.0106 0.0060 'International Tables Vol C Tables 4.2.6.8 and 6.1.1.4'
Na Na 0.0362 0.0249 'International Tables Vol C Tables 4.2.6.8 and 6.1.1.4'
U U -9.6767 9.6646 'International Tables Vol C Tables 4.2.6.8 and 6.1.1.4'

loop_
_geom_angle_atom_site_label_1
_geom_angle_atom_site_label_2
_geom_angle_atom_site_label_3
_geom_angle
_geom_angle_site_symmetry_1
_geom_angle_site_symmetry_3
O1 U O2 177.73(13) . .
O1 U O3 89.16(11) . .
O2 U O3 92.28(10) . .
O1 U O3 93.56(11) . 5_655
O2 U O3 88.62(10) . 5_655
O3 U O3 67.30(11) . 5_655
O1 U O4 84.57(12) . .
O2 U O4 95.74(12) . .
O3 U O4 132.38(9) . .
O3 U O4 66.07(9) 5_655 .
O1 U O8 89.54(12) . .
O2 U O8 89.44(12) . .
O3 U O8 66.13(9) . .
O3 U O8 133.26(9) 5_655 .
O4 U O8 160.26(9) . .
O1 U O5 87.77(11) . .
O2 U O5 90.70(11) . .
O3 U O5 175.88(10) . .
O3 U O5 115.64(11) 5_655 .
O4 U O5 50.00(10) . .
O8 U O5 111.08(10) . .
O1 U O7 95.42(12) . .
O2 U O7 82.38(11) . .
O3 U O7 115.31(9) . .
O3 U O7 170.67(9) 5_655 .
O4 U O7 112.27(9) . .
O8 U O7 49.49(9) . .
O5 U O7 62.30(10) . .
O18 Na1 O12 93.70(12) . .
O18 Na1 O16 89.44(11) . .
O12 Na1 O16 171.35(15) . .
O18 Na1 O10 175.51(16) . .
O12 Na1 O10 90.73(15) . .
O16 Na1 O10 86.27(14) . .
O18 Na1 O13 92.57(12) . .
O12 Na1 O13 84.94(12) . .
O16 Na1 O13 86.88(12) . .
O10 Na1 O13 88.53(14) . .
O18 Na1 O11A 97.69(15) . .
O12 Na1 O11A 97.04(19) . .
O16 Na1 O11A 90.51(18) . .
O10 Na1 O11A 81.04(15) . .
O13 Na1 O11A 169.39(15) . .
O21 Na2 O21 92.86(15) 7_564 1_554
O21 Na2 O14 91.21(14) 7_564 .
O21 Na2 O14 91.21(14) 1_554 .
O21 Na2 O12 168.80(14) 7_564 .
O21 Na2 O12 76.59(10) 1_554 .
O14 Na2 O12 85.33(13) . .
O21 Na2 O12 76.59(10) 7_564 7_565
O21 Na2 O12 168.80(14) 1_554 7_565
O14 Na2 O12 85.33(13) . 7_565
O12 Na2 O12 113.64(18) . 7_565
O21 Na2 O15A 96.61(18) 7_564 .
O21 Na2 O15A 96.61(18) 1_554 .
O14 Na2 O15A 168.6(3) . .
O12 Na2 O15A 88.46(15) . .
O12 Na2 O15A 88.45(15) 7_565 .
O12 Na3 O19 83.9(3) . 1_554
O12 Na3 O13 93.0(3) . .
O19 Na3 O13 88.4(3) 1_554 .
O12 Na3 O17 172.0(4) . 1_554
O19 Na3 O17 88.3(3) 1_554 1_554
O13 Na3 O17 85.0(3) . 1_554
O12 Na3 O10 94.1(3) . .
O19 Na3 O10 177.4(4) 1_554 .
O13 Na3 O10 90.0(3) . .
O17 Na3 O10 93.7(3) 1_554 .
O12 Na3 O15B 91.5(7) . .
O19 Na3 O15B 92.8(7) 1_554 .
O13 Na3 O15B 175.4(7) . .
O17 Na3 O15B 90.6(7) 1_554 .
O10 Na3 O15B 89.0(7) . .
O11A Na4 O14 178.5(6) . .
O11A Na4 O20 91.6(3) . .
O14 Na4 O20 87.3(3) . .
O14 Na4 O20 87.3(3) . 7_565
O20 Na4 O20 89.4(3) . 7_565
O14 Na4 O11B 170.1(8) . .
O20 Na4 O11B 99.7(5) . .
O20 Na4 O11B 99.7(5) 7_565 .
O14 Na4 O12 83.5(3) . .
O20 Na4 O12 87.10(9) . .
O20 Na4 O12 170.3(4) 7_565 .
O11B Na4 O12 89.8(5) . .
O14 Na4 O12 83.5(3) . 7_565
O20 Na4 O12 170.3(4) . 7_565
O20 Na4 O12 87.10(9) 7_565 7_565
O11B Na4 O12 89.8(5) . 7_565
O12 Na4 O12 94.9(3) . 7_565
U O3 U 112.70(11) . 5_655
U O3 H3 128.6 . .
U O3 H3 104.2 5_655 .
N1 O4 U 96.9(2) . .
N1 O5 U 96.5(2) . .
N2 O7 U 96.2(2) . .
N2 O8 U 97.7(2) . .
Na1 O10 Na1 101.9(2) . 7_565
Na3 O10 Na3 93.2(4) 7_565 .
H10A O10 H10B 101.6 . .
Na1 O11A Na1 96.0(2) . 7_565
H11A O11A H11B 97.5 . .
Na1 O12 Na2 117.07(15) . .
Na3 O12 Na4 118.0(3) . .
H12A O12 H12B 108.8 . .
H13A O13 H13B 91.1 . .
Na3 O15A Na3 102.2(6) 7_565 .
Na3 O15B Na3 88.2(14) 7_565 .
C1 O16 Na1 150.9(3) . .
C4 O17 Na3 146.4(3) . 1_556
C9 O18 Na1 143.3(2) . .
C12 O19 Na3 148.0(3) . 1_556
C15 O20 Na4 143.3(3) . .
C18 O21 Na2 144.4(3) . 1_556
N15 O23 N15 100.5(6) 7_565 .
N15 O24 O24 106.4(4) . 7_565
H25A O25 H25B 125.2 . .
O6 N1 O5 122.4(3) . .
O6 N1 O4 121.8(3) . .
O5 N1 O4 115.9(3) . .
O6 N1 U 172.6(2) . .
O5 N1 U 58.4(2) . .
O4 N1 U 58.01(19) . .
O9 N2 O7 123.5(3) . .
O9 N2 O8 120.5(4) . .
O7 N2 O8 116.0(3) . .
O9 N2 U 173.5(3) . .
O7 N2 U 59.05(18) . .
O8 N2 U 57.38(18) . .
C1 N3 C5 122.0(3) . .
C1 N3 C2 112.4(3) . .
C5 N3 C2 124.7(3) . .
C1 N4 C7 121.9(3) . .
C1 N4 C3 112.6(3) . .
C7 N4 C3 124.4(3) . .
C4 N5 C8 123.4(3) . .
C4 N5 C3 112.9(3) . .
C8 N5 C3 123.7(3) . .
C4 N6 C6 122.9(3) . .
C4 N6 C2 112.4(3) . .
C6 N6 C2 123.6(3) . .
C9 N7 C10 112.3(3) . .
C9 N7 C7 123.2(3) . .
C10 N7 C7 124.5(3) . .
C9 N8 C13 123.3(3) . .
C9 N8 C11 112.8(3) . .
C13 N8 C11 122.8(3) . .
C12 N9 C14 123.0(3) . .
C12 N9 C11 113.0(3) . .
C14 N9 C11 123.0(3) . .
C12 N10 C8 122.2(3) . .
C12 N10 C10 112.3(3) . .
C8 N10 C10 124.0(3) . .
C15 N11 C13 123.9(3) . .
C15 N11 C16 112.2(3) . .
C13 N11 C16 122.8(3) . .
C15 N12 C19 122.9(3) . .
C15 N12 C17 113.2(3) . .
C19 N12 C17 122.6(3) . .
C18 N13 C17 113.4(3) . .
C18 N13 C20 122.1(3) . .
C17 N13 C20 123.9(3) . .
C18 N14 C14 122.2(3) . .
C18 N14 C16 112.9(3) . .
C14 N14 C16 124.4(3) . .
O24 N15 O22 111.6(6) . .
O24 N15 O23 112.4(5) . .
O22 N15 O23 135.4(5) . .
O16 C1 N4 126.0(3) . .
O16 C1 N3 125.8(3) . .
N4 C1 N3 108.2(3) . .
N3 C2 N6 113.8(3) . .
N3 C2 C3 103.4(3) . .
N6 C2 C3 103.1(3) . .
N3 C2 H2 112.0 . .
N6 C2 H2 112.0 . .
C3 C2 H2 112.0 . .
N5 C3 N4 113.9(3) . .
N5 C3 C2 103.5(3) . .
N4 C3 C2 103.4(3) . .
N5 C3 H3A 111.8 . .
N4 C3 H3A 111.8 . .
C2 C3 H3A 111.8 . .
O17 C4 N5 126.1(4) . .
O17 C4 N6 125.7(4) . .
N5 C4 N6 108.2(3) . .
N3 C5 N3 114.3(4) 7_565 .
N3 C5 H5A 108.7 7_565 .
N3 C5 H5A 108.7 . .
N3 C5 H5B 108.7 7_565 .
N3 C5 H5B 108.7 . .
H5A C5 H5B 107.6 . .
N6 C6 N6 114.2(4) 7_565 .
N6 C6 H6A 108.7 7_565 .
N6 C6 H6A 108.7 . .
N6 C6 H6B 108.7 7_565 .
N6 C6 H6B 108.7 . .
H6A C6 H6B 107.6 . .
N4 C7 N7 114.7(3) . .
N4 C7 H7A 108.6 . .
N7 C7 H7A 108.6 . .
N4 C7 H7B 108.6 . .
N7 C7 H7B 108.6 . .
H7A C7 H7B 107.6 . .
N5 C8 N10 114.3(3) . .
N5 C8 H8A 108.7 . .
N10 C8 H8A 108.7 . .
N5 C8 H8B 108.7 . .
N10 C8 H8B 108.7 . .
H8A C8 H8B 107.6 . .
O18 C9 N8 126.1(3) . .
O18 C9 N7 125.6(3) . .
N8 C9 N7 108.2(3) . .
N7 C10 N10 115.3(3) . .
N7 C10 C11 103.9(3) . .
N10 C10 C11 103.1(3) . .
N7 C10 H10 111.3 . .
N10 C10 H10 111.3 . .
C11 C10 H10 111.3 . .
N9 C11 N8 114.6(3) . .
N9 C11 C10 103.3(3) . .
N8 C11 C10 102.5(3) . .
N9 C11 H11 111.9 . .
N8 C11 H11 111.9 . .
C10 C11 H11 111.9 . .
O19 C12 N9 126.9(3) . .
O19 C12 N10 125.1(3) . .
N9 C12 N10 108.0(3) . .
N11 C13 N8 114.1(3) . .
N11 C13 H13C 108.7 . .
N8 C13 H13C 108.7 . .
N11 C13 H13D 108.7 . .
N8 C13 H13D 108.7 . .
H13C C13 H13D 107.6 . .
N14 C14 N9 114.3(3) . .
N14 C14 H14A 108.7 . .
N9 C14 H14A 108.7 . .
N14 C14 H14B 108.7 . .
N9 C14 H14B 108.7 . .
H14A C14 H14B 107.6 . .
O20 C15 N12 126.3(3) . .
O20 C15 N11 125.1(3) . .
N12 C15 N11 108.6(3) . .
N14 C16 N11 114.5(3) . .
N14 C16 C17 102.8(3) . .
N11 C16 C17 103.1(3) . .
N14 C16 H16 111.9 . .
N11 C16 H16 111.9 . .
C17 C16 H16 111.9 . .
N13 C17 N12 115.2(3) . .
N13 C17 C16 103.2(3) . .
N12 C17 C16 102.8(3) . .
N13 C17 H17 111.6 . .
N12 C17 H17 111.6 . .
C16 C17 H17 111.6 . .
O21 C18 N13 127.0(3) . .
O21 C18 N14 125.2(3) . .
N13 C18 N14 107.7(3) . .
N12 C19 N12 112.8(4) . 7_565
N12 C19 H19A 109.0 . .
N12 C19 H19A 109.0 7_565 .
N12 C19 H19B 109.0 . .
N12 C19 H19B 109.0 7_565 .
H19A C19 H19B 107.8 . .
N13 C20 N13 113.9(4) . 7_565
N13 C20 H20A 108.8 . .
N13 C20 H20A 108.8 7_565 .
N13 C20 H20B 108.8 . .
N13 C20 H20B 108.8 7_565 .
H20A C20 H20B 107.7 . .

loop_
_geom_bond_atom_site_label_1
_geom_bond_atom_site_label_2
_geom_bond_distance
_geom_bond_site_symmetry_2
U O1 1.770(3) .
U O2 1.788(3) .
U O3 2.298(3) .
U O3 2.307(3) 5_655
U O4 2.545(3) .
U O8 2.546(3) .
U O5 2.553(3) .
U O7 2.584(3) .
Na1 O18 2.325(3) .
Na1 O12 2.335(3) .
Na1 O16 2.354(3) .
Na1 O10 2.408(4) .
Na1 O13 2.417(4) .
Na1 O11A 2.515(5) .
Na2 O21 2.352(3) 7_564
Na2 O21 2.352(3) 1_554
Na2 O14 2.353(6) .
Na2 O12 2.494(3) .
Na2 O12 2.494(3) 7_565
Na2 O15A 2.584(8) .
Na3 O12 2.132(9) .
Na3 O19 2.273(9) 1_554
Na3 O13 2.289(9) .
Na3 O17 2.469(9) 1_554
Na3 O10 2.470(9) .
Na3 O15B 2.58(3) .
Na4 O14 2.017(11) .
Na4 O20 2.470(7) .
Na4 O20 2.470(7) 7_565
Na4 O11B 2.48(3) .
Na4 O12 2.833(7) .
Na4 O12 2.833(7) 7_565
O3 U 2.307(3) 5_655
O3 H3 0.7941 .
O4 N1 1.271(4) .
O5 N1 1.271(5) .
O6 N1 1.229(4) .
O7 N2 1.259(4) .
O8 N2 1.273(4) .
O9 N2 1.220(4) .
O10 H10A 0.8715 .
O10 H10B 0.8380 .
O11A H11A 0.9354 .
O11A H11B 0.9503 .
O12 H12A 0.9094 .
O12 H12B 0.8466 .
O13 H13A 0.7927 .
O13 H13B 0.9809 .
O14 H14 0.7934 .
O16 C1 1.211(4) .
O17 C4 1.226(4) .
O18 C9 1.222(4) .
O19 C12 1.234(5) .
O20 C15 1.229(4) .
O21 C18 1.226(4) .
O22 N15 1.281(7) .
O23 N15 1.379(6) 7_565
O23 N15 1.379(6) .
O24 N15 1.230(6) .
O24 O24 1.425(12) 7_565
O25 H25A 1.0350 .
O25 H25B 0.8011 .
N3 C1 1.373(4) .
N3 C5 1.444(4) .
N3 C2 1.455(4) .
N4 C1 1.364(5) .
N4 C7 1.438(5) .
N4 C3 1.454(5) .
N5 C4 1.359(5) .
N5 C8 1.443(4) .
N5 C3 1.451(4) .
N6 C4 1.371(5) .
N6 C6 1.444(4) .
N6 C2 1.459(4) .
N7 C9 1.375(4) .
N7 C10 1.437(5) .
N7 C7 1.441(4) .
N8 C9 1.351(4) .
N8 C13 1.448(4) .
N8 C11 1.459(4) .
N9 C12 1.349(5) .
N9 C14 1.442(4) .
N9 C11 1.455(5) .
N10 C12 1.381(5) .
N10 C8 1.449(4) .
N10 C10 1.452(5) .
N11 C15 1.373(4) .
N11 C13 1.441(4) .
N11 C16 1.452(4) .
N12 C15 1.349(4) .
N12 C19 1.449(4) .
N12 C17 1.451(4) .
N13 C18 1.359(4) .
N13 C17 1.435(4) .
N13 C20 1.448(4) .
N14 C18 1.374(5) .
N14 C14 1.433(5) .
N14 C16 1.442(4) .
C2 C3 1.543(5) .
C2 H2 0.9800 .
C3 H3A 0.9800 .
C5 N3 1.444(4) 7_565
C5 H5A 0.9700 .
C5 H5B 0.9700 .
C6 N6 1.444(4) 7_565
C6 H6A 0.9700 .
C6 H6B 0.9700 .
C7 H7A 0.9700 .
C7 H7B 0.9700 .
C8 H8A 0.9700 .
C8 H8B 0.9700 .
C10 C11 1.545(5) .
C10 H10 0.9800 .
C11 H11 0.9800 .
C13 H13C 0.9700 .
C13 H13D 0.9700 .
C14 H14A 0.9700 .
C14 H14B 0.9700 .
C16 C17 1.558(5) .
C16 H16 0.9800 .
C17 H17 0.9800 .
C19 N12 1.449(4) 7_565
C19 H19A 0.9700 .
C19 H19B 0.9700 .
C20 N13 1.448(4) 7_565
C20 H20A 0.9700 .
C20 H20B 0.9700 .

loop_
_geom_hbond_atom_site_label_D
_geom_hbond_atom_site_label_H
_geom_hbond_atom_site_label_A
_geom_hbond_distance_DH
_geom_hbond_distance_HA
_geom_hbond_distance_DA
_geom_hbond_angle_DHA
_geom_hbond_site_symmetry_A
O3 H3 O22 0.79 1.95 2.707(5) 158.7 5_655
O10 H10B O15A 0.84 2.37 3.123(11) 149.6 .
O10 H10A O23 0.87 1.92 2.786(6) 171.9 .
O11A H11A O20 0.94 2.49 3.183(6) 131.0 .
O12 H12A O25 0.91 2.03 2.940(5) 175.9 .
O12 H12B O19 0.85 2.15 2.947(4) 155.8 1_554
O13 H13A O22 0.79 2.10 2.866(6) 162.2 .
O13 H13B O17 0.98 2.35 3.218(4) 146.5 1_554
O25 H25A O20 1.04 1.89 2.798(4) 144.7 .
O25 H25B O9 0.80 2.35 2.973(4) 134.8 2_554
